data_7248397
loop_
_publ_author_name
'Sofronova, Svetlana'
'Moshkina, Evgeniya'
'Chernyshev, Artem'
'Vasiliev, Aleksandr'
'Maximov, Nikolai G.'
'Aleksandrovsky, Aleksandr'
'Andryushchenko, Tatyana'
'Shabanov, Aleksandr'

_publ_section_title
;
 Crystal growth and cation order of Ni3&#x2212;xCoxB2O6 oxyborates
;
_journal_issue 19
_journal_name_full CrystEngComm
_journal_page_first 2536
_journal_page_last 2543
_journal_paper_doi 10.1039/D4CE00091A
_journal_volume 26
_journal_year 2024
_chemical_formula_moiety 'B4 Co1.76 Ni4.24 O12'
_chemical_formula_sum 'B4 Co1.76 Ni4.24 O12'
_chemical_formula_weight 587.80
_space_group_crystal_system orthorhombic
_space_group_IT_number 58
_space_group_name_Hall '-P 2 2n'
_space_group_name_H-M_alt 'P n n m'
_atom_sites_solution_primary direct
_atom_sites_solution_secondary difmap
_audit_creation_method SHELXL-2018/3
_audit_update_record
;
2024-01-30 deposited with the CCDC.	2024-04-09 downloaded from the CCDC.
;
_cell_angle_alpha 90
_cell_angle_beta 90
_cell_angle_gamma 90
_cell_formula_units_Z 1
_cell_length_a 4.4917(6)
_cell_length_b 5.4314(8)
_cell_length_c 8.3789(12)
_cell_measurement_reflns_used 2438
_cell_measurement_temperature 296(2)
_cell_measurement_theta_max 38.72
_cell_measurement_theta_min 3.75
_cell_volume 204.41(5)
_computing_molecular_graphics 'Bruker SHELXTL'
_computing_publication_material 'Bruker SHELXTL'
_computing_structure_refinement 'SHELXL-2018/3 (Sheldrick, 2018)'
_computing_structure_solution 'SHELXT 2014/5 (Sheldrick, 2014)'
_diffrn_ambient_temperature 296(2)
_diffrn_measured_fraction_theta_full 0.995
_diffrn_measured_fraction_theta_max 0.986
_diffrn_measurement_device_type 'Bruker PHOTON-II CCD'
_diffrn_measurement_method '\f and \w scans'
_diffrn_radiation_type MoK\a
_diffrn_radiation_wavelength 0.71073
_diffrn_reflns_av_R_equivalents 0.0584
_diffrn_reflns_av_unetI/netI 0.0380
_diffrn_reflns_Laue_measured_fraction_full 0.995
_diffrn_reflns_Laue_measured_fraction_max 0.986
_diffrn_reflns_limit_h_max 7
_diffrn_reflns_limit_h_min -7
_diffrn_reflns_limit_k_max 9
_diffrn_reflns_limit_k_min -9
_diffrn_reflns_limit_l_max 14
_diffrn_reflns_limit_l_min -14
_diffrn_reflns_number 3844
_diffrn_reflns_point_group_measured_fraction_full 0.995
_diffrn_reflns_point_group_measured_fraction_max 0.986
_diffrn_reflns_theta_full 25.242
_diffrn_reflns_theta_max 37.996
_diffrn_reflns_theta_min 4.472
_exptl_absorpt_coefficient_mu 13.136
_exptl_absorpt_correction_T_max 0.141
_exptl_absorpt_correction_T_min 0.094
_exptl_absorpt_correction_type multi-scan
_exptl_absorpt_process_details
;
 Krause, L., Herbst-Irmer, R., Sheldrick G.M. & Stalke D.,
 J. Appl. Cryst. 48 (2015) 3-10.
;
_exptl_crystal_colour black
_exptl_crystal_density_diffrn 4.775
_exptl_crystal_description shapeless
_exptl_crystal_F_000 282.2
_exptl_crystal_preparation 'Magnetic properties'
_exptl_crystal_size_max 0.41
_exptl_crystal_size_mid 0.32
_exptl_crystal_size_min 0.30
_refine_diff_density_max 1.502
_refine_diff_density_min -1.147
_refine_diff_density_rms 0.305
_refine_ls_extinction_coef 0.271(14)
_refine_ls_extinction_expression Fc^*^=kFc[1+0.001xFc^2^\l^3^/sin(2\q)]^-1/4^
_refine_ls_extinction_method 'SHELXL-2018/3 (Sheldrick 2018)'
_refine_ls_goodness_of_fit_ref 1.164
_refine_ls_matrix_type full
_refine_ls_number_parameters 34
_refine_ls_number_reflns 584
_refine_ls_number_restraints 0
_refine_ls_restrained_S_all 1.164
_refine_ls_R_factor_all 0.0321
_refine_ls_R_factor_gt 0.0288
_refine_ls_shift/su_max 0.000
_refine_ls_shift/su_mean 0.000
_refine_ls_structure_factor_coef Fsqd
_refine_ls_weighting_details 'w=1/[\s^2^(Fo^2^)+(0.0387P)^2^+0.1986P] where P=(Fo^2^+2Fc^2^)/3'
_refine_ls_weighting_scheme calc
_refine_ls_wR_factor_gt 0.0783
_refine_ls_wR_factor_ref 0.0838
_reflns_Friedel_coverage 0.000
_reflns_number_gt 525
_reflns_number_total 584
_reflns_threshold_expression 'I > 2\s(I)'
_cod_data_source_file d4ce00091a1.cif
_cod_data_source_block 6_0m_a
_cod_depositor_comments 'Adding full bibliography for 7248397.cif.'
_cod_database_code 7248397
_shelx_shelxl_version_number 2018/3
_shelx_space_group_comment
;
The symmetry employed for this shelxl refinement is uniquely defined
by the following loop, which should always be used as a source of
symmetry information in preference to the above space-group names.
They are only intended as comments.
;

loop_
_space_group_symop_operation_xyz
'x, y, z'
'-x, -y, z'
'-x+1/2, y+1/2, -z+1/2'
'x+1/2, -y+1/2, -z+1/2'
'-x, -y, -z'
'x, y, -z'
'x-1/2, -y-1/2, z-1/2'
'-x-1/2, y-1/2, z-1/2'

loop_
_atom_site_label
_atom_site_type_symbol
_atom_site_fract_x
_atom_site_fract_y
_atom_site_fract_z
_atom_site_U_iso_or_equiv
_atom_site_adp_type
_atom_site_occupancy
_atom_site_site_symmetry_order
_atom_site_calc_flag
_atom_site_refinement_flags_posn
_atom_site_refinement_flags_adp
_atom_site_refinement_flags_occupancy
_atom_site_disorder_assembly
_atom_site_disorder_group
Ni1 Ni 0.000000 0.500000 0.81521(4) 0.00514(14) Uani 0.66(13) 2 d S T P . .
Co1 Co 0.000000 0.500000 0.81521(4) 0.00514(14) Uani 0.34(13) 2 d S T P . .
Ni2 Ni 0.500000 0.500000 0.500000 0.00516(16) Uani 0.80(15) 4 d S T P . .
Co2 Co 0.500000 0.500000 0.500000 0.00516(16) Uani 0.20(15) 4 d S T P . .
O1 O 0.2014(2) 0.29748(19) 0.63965(14) 0.0065(3) Uani 1 1 d . . . . .
O2 O 0.7476(3) 0.1771(3) 0.500000 0.0061(3) Uani 1 2 d S T P . .
B B 1.0428(5) 0.2458(4) 0.500000 0.0062(4) Uani 1 2 d S T P . .

loop_
_atom_site_aniso_label
_atom_site_aniso_U_11
_atom_site_aniso_U_22
_atom_site_aniso_U_33
_atom_site_aniso_U_23
_atom_site_aniso_U_13
_atom_site_aniso_U_12
Ni1 0.00661(19) 0.00518(19) 0.00365(19) 0.000 0.000 0.00018(6)
Co1 0.00661(19) 0.00518(19) 0.00365(19) 0.000 0.000 0.00018(6)
Ni2 0.0052(2) 0.0044(2) 0.0059(2) 0.000 0.000 -0.00032(9)
Co2 0.0052(2) 0.0044(2) 0.0059(2) 0.000 0.000 -0.00032(9)
O1 0.0071(4) 0.0076(4) 0.0048(4) -0.0008(3) 0.0004(3) 0.0001(3)
O2 0.0062(5) 0.0069(6) 0.0051(6) 0.000 0.000 -0.0006(4)
B 0.0068(7) 0.0064(8) 0.0054(8) 0.000 0.000 -0.0004(6)

loop_
_atom_type_symbol
_atom_type_description
_atom_type_scat_dispersion_real
_atom_type_scat_dispersion_imag
_atom_type_scat_source
B B 0.0013 0.0007 'International Tables Vol C Tables 4.2.6.8 and 6.1.1.4'
O O 0.0106 0.0060 'International Tables Vol C Tables 4.2.6.8 and 6.1.1.4'
Ni Ni 0.3393 1.1124 'International Tables Vol C Tables 4.2.6.8 and 6.1.1.4'
Co Co 0.3494 0.9721 'International Tables Vol C Tables 4.2.6.8 and 6.1.1.4'

loop_
_geom_angle_atom_site_label_1
_geom_angle_atom_site_label_2
_geom_angle_atom_site_label_3
_geom_angle
_geom_angle_site_symmetry_1
_geom_angle_site_symmetry_3
_geom_angle_publ_flag
O1 Ni1 O1 88.15(7) . 2_565 ?
O1 Ni1 O2 92.80(5) . 7_566 ?
O1 Ni1 O2 173.26(5) 2_565 7_566 ?
O1 Ni1 O2 173.26(5) . 3_556 ?
O1 Ni1 O2 92.80(5) 2_565 3_556 ?
O2 Ni1 O2 87.04(6) 7_566 3_556 ?
O1 Ni1 O1 104.86(3) . 3_556 ?
O1 Ni1 O1 89.90(3) 2_565 3_556 ?
O2 Ni1 O1 83.41(5) 7_566 3_556 ?
O2 Ni1 O1 81.82(5) 3_556 3_556 ?
O1 Ni1 O1 89.90(3) . 4_456 ?
O1 Ni1 O1 104.86(3) 2_565 4_456 ?
O2 Ni1 O1 81.82(5) 7_566 4_456 ?
O2 Ni1 O1 83.41(5) 3_556 4_456 ?
O1 Ni1 O1 159.58(6) 3_556 4_456 ?
O2 Ni2 O2 180.0 . 5_666 ?
O2 Ni2 O1 84.22(4) . 6_556 ?
O2 Ni2 O1 95.78(4) 5_666 6_556 ?
O2 Ni2 O1 95.78(4) . 2_665 ?
O2 Ni2 O1 84.22(4) 5_666 2_665 ?
O1 Ni2 O1 180.0 6_556 2_665 ?
O2 Ni2 O1 95.78(4) . 5_666 ?
O2 Ni2 O1 84.22(4) 5_666 5_666 ?
O1 Ni2 O1 112.00(6) 6_556 5_666 ?
O1 Ni2 O1 68.00(6) 2_665 5_666 ?
O2 Ni2 O1 84.22(4) . . ?
O2 Ni2 O1 95.78(4) 5_666 . ?
O1 Ni2 O1 68.01(6) 6_556 . ?
O1 Ni2 O1 111.99(6) 2_665 . ?
O1 Ni2 O1 180.0 5_666 . ?
O2 Ni2 B 91.54(7) . 5_766 ?
O2 Ni2 B 88.46(7) 5_666 5_766 ?
O1 Ni2 B 145.62(3) 6_556 5_766 ?
O1 Ni2 B 34.38(3) 2_665 5_766 ?
O1 Ni2 B 34.38(3) 5_666 5_766 ?
O1 Ni2 B 145.62(3) . 5_766 ?
O2 Ni2 B 88.46(7) . 1_455 ?
O2 Ni2 B 91.54(7) 5_666 1_455 ?
O1 Ni2 B 34.38(3) 6_556 1_455 ?
O1 Ni2 B 145.62(3) 2_665 1_455 ?
O1 Ni2 B 145.62(3) 5_666 1_455 ?
O1 Ni2 B 34.38(3) . 1_455 ?
B Ni2 B 180.0 5_766 1_455 ?
B O1 Ni1 118.95(11) 1_455 . ?
B O1 Ni2 87.95(10) 1_455 . ?
Ni1 O1 Ni2 113.74(5) . . ?
B O1 Ni1 108.45(11) 1_455 3_546 ?
Ni1 O1 Ni1 123.86(6) . 3_546 ?
Ni2 O1 Ni1 95.41(4) . 3_546 ?
B O2 Ni2 106.67(13) . . ?
B O2 Ni1 128.56(6) . 7_665 ?
Ni2 O2 Ni1 95.83(5) . 7_665 ?
B O2 Ni1 128.56(6) . 3_546 ?
Ni2 O2 Ni1 95.83(5) . 3_546 ?
Ni1 O2 Ni1 92.96(6) 7_665 3_546 ?
O2 B O1 123.01(9) . 1_655 ?
O2 B O1 123.01(9) . 6_656 ?
O1 B O1 113.60(18) 1_655 6_656 ?
O2 B Ni2 161.79(16) . 1_655 ?
O1 B Ni2 57.67(9) 1_655 1_655 ?
O1 B Ni2 57.67(9) 6_656 1_655 ?

loop_
_geom_bond_atom_site_label_1
_geom_bond_atom_site_label_2
_geom_bond_distance
_geom_bond_site_symmetry_2
_geom_bond_publ_flag
Ni1 O1 2.0475(11) . ?
Ni1 O1 2.0475(11) 2_565 ?
Ni1 O2 2.1352(10) 7_566 ?
Ni1 O2 2.1352(10) 3_556 ?
Ni1 O1 2.1337(11) 3_556 ?
Ni1 O1 2.1337(11) 4_456 ?
Ni2 O2 2.0767(15) . ?
Ni2 O2 2.0767(15) 5_666 ?
Ni2 O1 2.0923(11) 6_556 ?
Ni2 O1 2.0923(11) 2_665 ?
Ni2 O1 2.0923(11) 5_666 ?
Ni2 O1 2.0924(11) . ?
Ni2 B 2.475(2) 5_766 ?
Ni2 B 2.475(2) 1_455 ?
O1 B 1.3984(17) 1_455 ?
O2 B 1.378(3) . ?
